data_4513409
loop_
_publ_author_name
'George, Fanny'
'Norberg, Bernadette'
'Wouters, Johan'
'Leyssens, Tom'

_publ_section_title
;
 Structural Investigation of Substituent Effect on Hydrogen Bonding in
 (S)-Phenylglycine Amide Benzaldimines
;
_journal_issue 8
_journal_name_full 'Crystal Growth &amp; Design'
_journal_page_first 4005
_journal_paper_doi 10.1021/acs.cgd.5b00621
_journal_volume 15
_journal_year 2015
_chemical_absolute_configuration rm
_chemical_formula_moiety 'C15 H13 Br N2 O'
_chemical_formula_sum 'C15 H13 Br N2 O'
_chemical_formula_weight 317.18
_chemical_name_systematic
;
 ?
;
_space_group_IT_number 19
_symmetry_cell_setting orthorhombic
_symmetry_space_group_name_Hall 'P 2ac 2ab'
_symmetry_space_group_name_H-M 'P 21 21 21'
_atom_sites_solution_hydrogens geom
_atom_sites_solution_primary direct
_atom_sites_solution_secondary difmap
_audit_creation_method SHELXL-97
_cell_angle_alpha 90.00
_cell_angle_beta 90.00
_cell_angle_gamma 90.00
_cell_formula_units_Z 4
_cell_length_a 5.2600(3)
_cell_length_b 9.7112(5)
_cell_length_c 26.707(2)
_cell_measurement_reflns_used 1877
_cell_measurement_temperature 293(2)
_cell_measurement_theta_max 29.1041
_cell_measurement_theta_min 3.6959
_cell_volume 1364.22(15)
_computing_cell_refinement
;
CrysAlisPro, Agilent Technologies,
Version 1.171.35.21 (release 20-01-2012 CrysAlis171 .NET)
(compiled Jan 23 2012,18:06:46)
;
_computing_data_collection
;
CrysAlisPro, Agilent Technologies,
Version 1.171.35.21 (release 20-01-2012 CrysAlis171 .NET)
(compiled Jan 23 2012,18:06:46)
;
_computing_data_reduction
;
CrysAlisPro, Agilent Technologies,
Version 1.171.35.21 (release 20-01-2012 CrysAlis171 .NET)
(compiled Jan 23 2012,18:06:46)
;
_computing_structure_refinement 'SHELXL-97 (Sheldrick, 1997)'
_computing_structure_solution Sir2004
_diffrn_ambient_temperature 293(2)
_diffrn_detector_area_resol_mean 10.3712
_diffrn_measured_fraction_theta_full 0.997
_diffrn_measured_fraction_theta_max 0.997
_diffrn_measurement_device_type 'Xcalibur, Ruby, Gemini ultra'
_diffrn_measurement_method '\w scans'
_diffrn_radiation_monochromator graphite
_diffrn_radiation_source 'fine-focus sealed tube'
_diffrn_radiation_type MoK\a
_diffrn_radiation_wavelength 0.71073
_diffrn_reflns_av_R_equivalents 0.0244
_diffrn_reflns_av_sigmaI/netI 0.0409
_diffrn_reflns_limit_h_max 6
_diffrn_reflns_limit_h_min -6
_diffrn_reflns_limit_k_max 7
_diffrn_reflns_limit_k_min -11
_diffrn_reflns_limit_l_max 31
_diffrn_reflns_limit_l_min -26
_diffrn_reflns_number 4846
_diffrn_reflns_theta_full 25.00
_diffrn_reflns_theta_max 25.03
_diffrn_reflns_theta_min 3.70
_exptl_absorpt_coefficient_mu 3.006
_exptl_absorpt_correction_T_max 0.7531
_exptl_absorpt_correction_T_min 0.3448
_exptl_absorpt_correction_type analytical
_exptl_absorpt_process_details
;
CrysAlisPro, Agilent Technologies,
Version 1.171.35.21 (release 20-01-2012 CrysAlis171 .NET)
(compiled Jan 23 2012,18:06:46)
Analytical numeric absorption correction using a multifaceted crystal
            model based on expressions derived by R.C. Clark & J.S. Reid.
(Clark, R. C. & Reid, J. S. (1995). Acta Cryst. A51, 887-897)
;
_exptl_crystal_colour colorless
_exptl_crystal_density_diffrn 1.544
_exptl_crystal_density_method 'not measured'
_exptl_crystal_description plaquet
_exptl_crystal_F_000 640
_exptl_crystal_size_max 0.45
_exptl_crystal_size_mid 0.26
_exptl_crystal_size_min 0.10
_refine_diff_density_max 0.266
_refine_diff_density_min -0.487
_refine_diff_density_rms 0.049
_refine_ls_abs_structure_details 'Flack H D (1983), Acta Cryst. A39, 876-881'
_refine_ls_abs_structure_Flack -0.008(10)
_refine_ls_extinction_method none
_refine_ls_goodness_of_fit_ref 1.004
_refine_ls_hydrogen_treatment constr
_refine_ls_matrix_type full
_refine_ls_number_parameters 172
_refine_ls_number_reflns 2404
_refine_ls_number_restraints 0
_refine_ls_restrained_S_all 1.004
_refine_ls_R_factor_all 0.0517
_refine_ls_R_factor_gt 0.0379
_refine_ls_shift/su_max 0.000
_refine_ls_shift/su_mean 0.000
_refine_ls_structure_factor_coef Fsqd
_refine_ls_weighting_details 'calc w=1/[\s^2^(Fo^2^)+(0.0431P)^2^+0.0000P] where P=(Fo^2^+2Fc^2^)/3'
_refine_ls_weighting_scheme calc
_refine_ls_wR_factor_gt 0.0768
_refine_ls_wR_factor_ref 0.0822
_reflns_number_gt 1991
_reflns_number_total 2404
_reflns_threshold_expression >2sigma(I)
_cod_data_source_file cg5b00621_si_001.cif
_cod_data_source_block o-Br
_cod_depositor_comments 'Adding full bibliography for 4513392--4513414.cif.'
_cod_original_cell_volume 1364.21(15)
_cod_database_code 4513409

loop_
_symmetry_equiv_pos_as_xyz
'x, y, z'
'-x+1/2, -y, z+1/2'
'x+1/2, -y+1/2, -z'
'-x, y+1/2, -z+1/2'

loop_
_atom_site_label
_atom_site_type_symbol
_atom_site_fract_x
_atom_site_fract_y
_atom_site_fract_z
_atom_site_U_iso_or_equiv
_atom_site_adp_type
_atom_site_occupancy
_atom_site_symmetry_multiplicity
_atom_site_calc_flag
_atom_site_refinement_flags
C1 C 0.8736(7) 0.2238(3) 0.10530(12) 0.0371(8) Uani 1 1 d .
C2 C 0.8724(7) 0.1113(3) 0.07306(13) 0.0447(8) Uani 1 1 d .
C3 C 1.0369(8) 0.0020(4) 0.08016(18) 0.0618(11) Uani 1 1 d .
H3 H 1.0356 -0.0722 0.0581 0.074 Uiso 1 1 calc R
C4 C 1.2014(9) 0.0037(4) 0.11973(18) 0.0678(13) Uani 1 1 d .
H4 H 1.3088 -0.0709 0.1250 0.081 Uiso 1 1 calc R
C5 C 1.2107(8) 0.1144(4) 0.15198(16) 0.0599(10) Uani 1 1 d .
H5 H 1.3254 0.1158 0.1785 0.072 Uiso 1 1 calc R
C6 C 1.0457(7) 0.2237(4) 0.14413(14) 0.0462(9) Uani 1 1 d .
H6 H 1.0514 0.2988 0.1657 0.055 Uiso 1 1 calc R
C7 C 0.6865(7) 0.3357(3) 0.10024(12) 0.0362(8) Uani 1 1 d .
H7 H 0.5321 0.3170 0.0847 0.043 Uiso 1 1 calc R
C8 C 0.5128(6) 0.5524(3) 0.11144(11) 0.0309(7) Uani 1 1 d .
H8 H 0.3564 0.4980 0.1089 0.037 Uiso 1 1 calc R
C9 C 0.5319(6) 0.6425(3) 0.06461(11) 0.0319(8) Uani 1 1 d .
C10 C 0.4924(6) 0.6423(3) 0.15754(12) 0.0351(8) Uani 1 1 d .
C11 C 0.2929(7) 0.6256(4) 0.19010(14) 0.0548(10) Uani 1 1 d .
H11 H 0.1707 0.5587 0.1837 0.066 Uiso 1 1 calc R
C12 C 0.2717(10) 0.7065(6) 0.23216(16) 0.0748(14) Uani 1 1 d .
H12 H 0.1377 0.6929 0.2543 0.090 Uiso 1 1 calc R
C13 C 0.4466(11) 0.8065(6) 0.24137(16) 0.0735(14) Uani 1 1 d .
H13 H 0.4297 0.8626 0.2694 0.088 Uiso 1 1 calc R
C14 C 0.6437(11) 0.8245(4) 0.21007(16) 0.0706(12) Uani 1 1 d .
H14 H 0.7631 0.8926 0.2168 0.085 Uiso 1 1 calc R
C15 C 0.6716(8) 0.7425(4) 0.16767(13) 0.0526(9) Uani 1 1 d .
H15 H 0.8095 0.7551 0.1464 0.063 Uiso 1 1 calc R
N1 N 0.7276(5) 0.4558(3) 0.11620(10) 0.0358(7) Uani 1 1 d .
N2 N 0.7584(5) 0.6568(3) 0.04428(11) 0.0432(7) Uani 1 1 d .
H2A H 0.7773 0.7073 0.0181 0.052 Uiso 1 1 calc R
H2B H 0.8875 0.6157 0.0572 0.052 Uiso 1 1 calc R
O1 O 0.3376(5) 0.6972(2) 0.04881(8) 0.0459(6) Uani 1 1 d .
Br1 Br 0.65144(9) 0.10563(5) 0.017387(17) 0.07343(19) Uani 1 1 d .

loop_
_atom_site_aniso_label
_atom_site_aniso_U_11
_atom_site_aniso_U_22
_atom_site_aniso_U_33
_atom_site_aniso_U_23
_atom_site_aniso_U_13
_atom_site_aniso_U_12
C1 0.0459(19) 0.0211(16) 0.0443(18) 0.0006(14) 0.0144(19) 0.0035(16)
C2 0.0502(19) 0.0306(18) 0.053(2) -0.0063(16) 0.0126(18) -0.001(2)
C3 0.071(3) 0.029(2) 0.086(3) -0.006(2) 0.019(3) 0.009(2)
C4 0.072(3) 0.037(2) 0.094(3) 0.014(2) 0.015(3) 0.026(2)
C5 0.067(3) 0.048(2) 0.064(2) 0.016(2) 0.003(2) 0.018(2)
C6 0.056(2) 0.0301(19) 0.052(2) 0.0058(17) 0.006(2) 0.0088(17)
C7 0.0386(18) 0.0280(17) 0.0421(18) -0.0018(15) 0.0014(17) 0.0018(15)
C8 0.0307(17) 0.0268(16) 0.0353(16) 0.0002(14) -0.0012(15) 0.0029(13)
C9 0.0378(19) 0.0192(17) 0.0388(18) -0.0017(14) -0.0038(16) 0.0036(14)
C10 0.0422(18) 0.0270(18) 0.0361(17) 0.0056(14) -0.0011(17) 0.0129(15)
C11 0.062(3) 0.050(2) 0.052(2) -0.0006(19) 0.017(2) 0.006(2)
C12 0.086(3) 0.086(4) 0.053(3) -0.015(3) 0.011(3) 0.020(3)
C13 0.099(4) 0.079(3) 0.042(2) -0.024(2) -0.007(3) 0.033(3)
C14 0.083(3) 0.064(3) 0.065(3) -0.026(2) -0.016(3) 0.000(3)
C15 0.057(2) 0.051(2) 0.050(2) -0.0085(18) -0.001(2) -0.003(2)
N1 0.0432(16) 0.0218(14) 0.0423(15) 0.0004(12) -0.0027(13) 0.0061(12)
N2 0.0434(16) 0.0412(17) 0.0450(16) 0.0132(14) 0.0035(15) 0.0061(13)
O1 0.0465(13) 0.0429(13) 0.0481(13) 0.0101(11) -0.0033(14) 0.0112(14)
Br1 0.0780(3) 0.0649(3) 0.0774(3) -0.0309(2) -0.0049(3) -0.0013(2)

loop_
_atom_type_symbol
_atom_type_description
_atom_type_scat_dispersion_real
_atom_type_scat_dispersion_imag
_atom_type_scat_source
C C 0.0033 0.0016 'International Tables Vol C Tables 4.2.6.8 and 6.1.1.4'
H H 0.0000 0.0000 'International Tables Vol C Tables 4.2.6.8 and 6.1.1.4'
N N 0.0061 0.0033 'International Tables Vol C Tables 4.2.6.8 and 6.1.1.4'
O O 0.0106 0.0060 'International Tables Vol C Tables 4.2.6.8 and 6.1.1.4'
Br Br -0.2901 2.4595 'International Tables Vol C Tables 4.2.6.8 and 6.1.1.4'

loop_
_geom_angle_atom_site_label_1
_geom_angle_atom_site_label_2
_geom_angle_atom_site_label_3
_geom_angle
C6 C1 C2 118.0(3)
C6 C1 C7 120.6(3)
C2 C1 C7 121.3(3)
C3 C2 C1 121.0(4)
C3 C2 Br1 118.1(3)
C1 C2 Br1 120.9(3)
C4 C3 C2 119.5(4)
C4 C3 H3 120.2
C2 C3 H3 120.2
C3 C4 C5 121.1(4)
C3 C4 H4 119.5
C5 C4 H4 119.5
C4 C5 C6 118.7(4)
C4 C5 H5 120.7
C6 C5 H5 120.7
C1 C6 C5 121.7(3)
C1 C6 H6 119.1
C5 C6 H6 119.1
N1 C7 C1 122.5(3)
N1 C7 H7 118.8
C1 C7 H7 118.8
N1 C8 C10 110.6(2)
N1 C8 C9 112.6(3)
C10 C8 C9 109.8(2)
N1 C8 H8 107.9
C10 C8 H8 107.9
C9 C8 H8 107.9
O1 C9 N2 124.5(3)
O1 C9 C8 118.3(3)
N2 C9 C8 117.2(3)
C11 C10 C15 118.7(3)
C11 C10 C8 120.1(3)
C15 C10 C8 121.2(3)
C10 C11 C12 120.8(4)
C10 C11 H11 119.6
C12 C11 H11 119.6
C13 C12 C11 120.1(5)
C13 C12 H12 120.0
C11 C12 H12 120.0
C14 C13 C12 120.2(4)
C14 C13 H13 119.9
C12 C13 H13 119.9
C13 C14 C15 120.9(4)
C13 C14 H14 119.6
C15 C14 H14 119.6
C10 C15 C14 119.4(4)
C10 C15 H15 120.3
C14 C15 H15 120.3
C7 N1 C8 115.3(3)
C9 N2 H2A 120.0
C9 N2 H2B 120.0
H2A N2 H2B 120.0

loop_
_geom_bond_atom_site_label_1
_geom_bond_atom_site_label_2
_geom_bond_distance
C1 C6 1.377(5)
C1 C2 1.391(4)
C1 C7 1.473(4)
C2 C3 1.383(5)
C2 Br1 1.888(4)
C3 C4 1.366(6)
C3 H3 0.9300
C4 C5 1.378(6)
C4 H4 0.9300
C5 C6 1.387(5)
C5 H5 0.9300
C6 H6 0.9300
C7 N1 1.261(4)
C7 H7 0.9300
C8 N1 1.473(4)
C8 C10 1.513(4)
C8 C9 1.530(4)
C8 H8 0.9800
C9 O1 1.227(4)
C9 N2 1.317(4)
C10 C11 1.372(5)
C10 C15 1.382(5)
C11 C12 1.376(6)
C11 H11 0.9300
C12 C13 1.360(7)
C12 H12 0.9300
C13 C14 1.343(7)
C13 H13 0.9300
C14 C15 1.392(5)
C14 H14 0.9300
C15 H15 0.9300
N2 H2A 0.8600
N2 H2B 0.8600

loop_
_geom_torsion_atom_site_label_1
_geom_torsion_atom_site_label_2
_geom_torsion_atom_site_label_3
_geom_torsion_atom_site_label_4
_geom_torsion
C6 C1 C2 C3 0.8(5)
C7 C1 C2 C3 -175.4(3)
C6 C1 C2 Br1 -177.7(2)
C7 C1 C2 Br1 6.2(5)
C1 C2 C3 C4 0.7(6)
Br1 C2 C3 C4 179.2(3)
C2 C3 C4 C5 -1.7(6)
C3 C4 C5 C6 1.3(6)
C2 C1 C6 C5 -1.2(5)
C7 C1 C6 C5 174.9(3)
C4 C5 C6 C1 0.3(6)
C6 C1 C7 N1 28.1(5)
C2 C1 C7 N1 -155.9(3)
N1 C8 C9 O1 159.5(3)
C10 C8 C9 O1 -76.8(3)
N1 C8 C9 N2 -21.0(4)
C10 C8 C9 N2 102.7(3)
N1 C8 C10 C11 -110.2(3)
C9 C8 C10 C11 124.9(3)
N1 C8 C10 C15 70.0(4)
C9 C8 C10 C15 -54.8(4)
C15 C10 C11 C12 -0.2(5)
C8 C10 C11 C12 -180.0(4)
C10 C11 C12 C13 1.4(6)
C11 C12 C13 C14 -1.5(7)
C12 C13 C14 C15 0.5(7)
C11 C10 C15 C14 -0.7(5)
C8 C10 C15 C14 179.0(3)
C13 C14 C15 C10 0.6(6)
C1 C7 N1 C8 -175.6(3)
C10 C8 N1 C7 139.8(3)
C9 C8 N1 C7 -96.9(3)
